data_4123402
loop_
_publ_author_name
'Andersen, Thomas L.'
'Friis, Stig D.'
'Audrain, H\'el\`ene'
'Nordeman, Patrik'
'Antoni, Gunnar'
'Skrydstrup, Troels'

_publ_section_title
;
 Efficient (11)C-Carbonylation of Isolated Aryl Palladium Complexes for
 PET: Application to Challenging Radiopharmaceutical Synthesis.
;
_journal_issue 4
_journal_name_full 'Journal of the American Chemical Society'
_journal_page_first 1548
_journal_page_last 1555
_journal_paper_doi 10.1021/ja511441u
_journal_volume 137
_journal_year 2015
_chemical_formula_moiety 'C51 H40 F I N2 O P2 Pd, 2(C H Cl3)'
_chemical_formula_sum 'C53 H42 Cl6 F I N2 O P2 Pd'
_chemical_formula_weight 1249.83
_space_group_crystal_system triclinic
_space_group_IT_number 2
_space_group_name_Hall '-P 1'
_space_group_name_H-M_alt 'P -1'
_symmetry_space_group_name_Hall '-P 1'
_symmetry_space_group_name_H-M 'P -1'
_atom_sites_solution_hydrogens geom
_atom_sites_solution_primary direct
_audit_creation_date 2014-09-24
_audit_creation_method
;
Olex2 1.2
(compiled 2014.08.28 svn.r2986 for OlexSys, GUI svn.r4874)
;
_cell_angle_alpha 82.131(3)
_cell_angle_beta 81.984(3)
_cell_angle_gamma 74.532(3)
_cell_formula_units_Z 2
_cell_length_a 10.9999(3)
_cell_length_b 12.0363(4)
_cell_length_c 20.4093(7)
_cell_measurement_reflns_used 10362
_cell_measurement_temperature 159
_cell_measurement_theta_max 27.9600
_cell_measurement_theta_min 1.9250
_cell_volume 2564.72(15)
_computing_cell_refinement
;
CrysAlisPro, Agilent Technologies,
Version 1.171.37.31 (release 14-01-2014 CrysAlis171 .NET)
(compiled Jan 14 2014,18:38:05)
;
_computing_data_collection
;
CrysAlisPro, Agilent Technologies,
Version 1.171.37.31 (release 14-01-2014 CrysAlis171 .NET)
(compiled Jan 14 2014,18:38:05)
;
_computing_data_reduction
;
CrysAlisPro, Agilent Technologies,
Version 1.171.37.31 (release 14-01-2014 CrysAlis171 .NET)
(compiled Jan 14 2014,18:38:05)
;
_computing_molecular_graphics 'Olex2 (Dolomanov et al., 2009)'
_computing_publication_material 'Olex2 (Dolomanov et al., 2009)'
_computing_structure_refinement 'ShelXL (Sheldrick, 2008)'
_computing_structure_solution 'ShelXS (Sheldrick, 2008)'
_diffrn_ambient_temperature 159
_diffrn_detector 'Agilent Atlas CCD-area detector'
_diffrn_detector_area_resol_mean 10.3590
_diffrn_detector_type 'CCD area detector'
_diffrn_measured_fraction_theta_full 0.994
_diffrn_measured_fraction_theta_max 0.877
_diffrn_measurement_details
;
  1 omega   24.00   70.00   1.0000   10.0000
omega____ theta____ kappa____ phi______ frames
    -       18.8912  -99.0000 -120.0000 46

  2 omega  -20.00   70.00   1.0000   10.0000
omega____ theta____ kappa____ phi______ frames
    -       18.8912  -99.0000   90.0000 90

  3 omega  -23.00  111.00   1.0000   10.0000
omega____ theta____ kappa____ phi______ frames
    -       18.8912   57.0000 -120.0000 134

  4 omega  -81.00   62.00   1.0000   10.0000
omega____ theta____ kappa____ phi______ frames
    -       18.8912  -77.0000  -30.0000 143

  5 omega  -72.00   22.00   1.0000   10.0000
omega____ theta____ kappa____ phi______ frames
    -       18.8912  -38.0000  -60.0000 94
;
_diffrn_measurement_device 'four-circle diffractometer'
_diffrn_measurement_device_type 'SuperNova, Single source at offset, Atlas'
_diffrn_measurement_method '\w scans'
_diffrn_orient_matrix_UB_11 -0.0463592000
_diffrn_orient_matrix_UB_12 0.0529532000
_diffrn_orient_matrix_UB_13 0.0042192000
_diffrn_orient_matrix_UB_21 -0.0110319000
_diffrn_orient_matrix_UB_22 -0.0180634000
_diffrn_orient_matrix_UB_23 0.0343879000
_diffrn_orient_matrix_UB_31 0.0475197000
_diffrn_orient_matrix_UB_32 0.0254876000
_diffrn_orient_matrix_UB_33 0.0067111000
_diffrn_radiation_monochromator 'mirror optics'
_diffrn_radiation_probe x-ray
_diffrn_radiation_type MoK\a
_diffrn_radiation_wavelength 0.71073
_diffrn_reflns_av_R_equivalents 0.0273
_diffrn_reflns_av_unetI/netI 0.0535
_diffrn_reflns_Laue_measured_fraction_full 0.994
_diffrn_reflns_Laue_measured_fraction_max 0.877
_diffrn_reflns_limit_h_max 14
_diffrn_reflns_limit_h_min -14
_diffrn_reflns_limit_k_max 15
_diffrn_reflns_limit_k_min -9
_diffrn_reflns_limit_l_max 26
_diffrn_reflns_limit_l_min -27
_diffrn_reflns_number 21341
_diffrn_reflns_point_group_measured_fraction_full 0.994
_diffrn_reflns_point_group_measured_fraction_max 0.877
_diffrn_reflns_theta_full 26.000
_diffrn_reflns_theta_max 28.514
_diffrn_reflns_theta_min 1.765
_diffrn_source 'SuperNova (Mo) X-ray Source'
_diffrn_source_type 'Agilent Mova'
_exptl_absorpt_coefficient_mu 1.383
_exptl_absorpt_correction_T_max 0.729
_exptl_absorpt_correction_T_min 0.529
_exptl_absorpt_correction_type gaussian
_exptl_absorpt_process_details
;
CrysAlisPro, Agilent Technologies,
Version 1.171.37.31 (release 14-01-2014 CrysAlis171 .NET)
(compiled Jan 14 2014,18:38:05)
Numerical absorption correction based on gaussian integration over
            a multifaceted crystal model
Empirical absorption correction using spherical harmonics,
 implemented in SCALE3 ABSPACK scaling algorithm.
;
_exptl_crystal_colour 'clear light yellow'
_exptl_crystal_colour_lustre clear
_exptl_crystal_colour_modifier light
_exptl_crystal_colour_primary yellow
_exptl_crystal_density_diffrn 1.618
_exptl_crystal_description
;
;
_exptl_crystal_F_000 1244
_exptl_crystal_size_max 0.4581
_exptl_crystal_size_mid 0.3144
_exptl_crystal_size_min 0.1706
_refine_diff_density_max 2.711
_refine_diff_density_min -1.554
_refine_diff_density_rms 0.146
_refine_ls_extinction_method none
_refine_ls_goodness_of_fit_ref 1.060
_refine_ls_hydrogen_treatment constr
_refine_ls_matrix_type full
_refine_ls_number_parameters 609
_refine_ls_number_reflns 11420
_refine_ls_number_restraints 0
_refine_ls_restrained_S_all 1.060
_refine_ls_R_factor_all 0.0861
_refine_ls_R_factor_gt 0.0614
_refine_ls_shift/su_max 0.002
_refine_ls_shift/su_mean 0.000
_refine_ls_structure_factor_coef Fsqd
_refine_ls_weighting_details 'w=1/[\s^2^(Fo^2^)+(0.0879P)^2^+9.7011P] where P=(Fo^2^+2Fc^2^)/3'
_refine_ls_weighting_scheme calc
_refine_ls_wR_factor_gt 0.1628
_refine_ls_wR_factor_ref 0.1863
_reflns_Friedel_coverage 0.000
_reflns_number_gt 8559
_reflns_number_total 11420
_reflns_threshold_expression 'I > 2\s(I)'
_cod_data_source_file ja511441u_si_003.cif
_cod_data_source_block 2014_09_18
_cod_depositor_comments 'Adding full bibliography for 4123400--4123403.cif.'
_cod_original_cell_volume 2564.73(14)
_cod_database_code 4123402
_shelxl_version_number 2014-1
_chemical_oxdiff_formula 'Pd I3 C30 O5 H20'
_shelx_space_group_comment
;
The symmetry employed for this shelxl refinement is uniquely defined
by the following loop, which should always be used as a source of
symmetry information in preference to the above space-group names.
They are only intended as comments.
;
_reflns_odcompleteness_completeness 99.18
_reflns_odcompleteness_iscentric 1
_reflns_odcompleteness_theta 26.32
_olex2_refinement_description
;
1. Fixed Uiso
 At 1.2 times of:
  All C(H) groups, All C(H,H) groups, All N(H) groups
2. Others
 Sof(I1)=1-FVAR(1)
 Sof(I2)=FVAR(1)
3.a Ternary CH refined with riding coordinates:
 C88(H88), C86(H86)
3.b Secondary CH2 refined with riding coordinates:
 C41(H41A,H41B)
3.c Aromatic/amide H refined with riding coordinates:
 C18(H18), C21(H21), C22(H22), C23(H23), N24(H24), C26(H26), C28(H28),
 C30(H30), C32(H32), C33(H33), C35(H35), C36(H36), C37(H37), C39(H39), C42(H42),
  C43(H43), C46(H46), C47(H47), C48(H48), C49(H49), C50(H50), C51(H51),
 C52(H52), C55(H55), C56(H56), C58(H58), C59(H59), C60(H60), C61(H61), C66(H66),
  C70(H70), C72(H72), C78(H78), C87(H87), C91(H91), C1(H1), C5(H5), C6(H6)
;
_olex2_submission_special_instructions 'No special instructions were received'

loop_
_space_group_symop_operation_xyz
'x, y, z'
'-x, -y, -z'

loop_
_atom_site_label
_atom_site_type_symbol
_atom_site_fract_x
_atom_site_fract_y
_atom_site_fract_z
_atom_site_U_iso_or_equiv
_atom_site_adp_type
_atom_site_occupancy
_atom_site_site_symmetry_order
_atom_site_calc_flag
_atom_site_refinement_flags_posn
_atom_site_refinement_flags_occupancy
_atom_site_disorder_assembly
_atom_site_disorder_group
Pd1 Pd 0.19739(4) 0.61734(4) 0.31260(2) 0.02550(13) Uani 1 1 d . . . .
I2_b I -0.03040(7) 0.65571(4) 0.26884(7) 0.0380(3) Uani 0.915(4) 1 d . P A 2
P1 P 0.17945(13) 0.81558(12) 0.30074(7) 0.0268(3) Uani 1 1 d . . . .
P2 P 0.22103(13) 0.41883(12) 0.33059(7) 0.0263(3) Uani 1 1 d . . . .
C8 C 0.4202(5) 0.5869(5) 0.3891(3) 0.0263(11) Uani 1 1 d . . . .
C13 C 0.0781(5) 0.3753(5) 0.3676(3) 0.0279(11) Uani 1 1 d . . . .
C14 C 0.2928(5) 0.8777(5) 0.3319(3) 0.0263(11) Uani 1 1 d . . . .
C15 C 0.2747(6) 0.3493(5) 0.2542(3) 0.0347(13) Uani 1 1 d . . . .
C18 C 0.0003(5) 0.4397(5) 0.4159(3) 0.0322(12) Uani 1 1 d . . . .
H18 H 0.0192 0.5075 0.4263 0.039 Uiso 1 1 calc R . . .
C20 C 0.3359(5) 0.3369(5) 0.3874(3) 0.0315(12) Uani 1 1 d . . . .
C21 C 0.4731(5) 0.5596(5) 0.2758(3) 0.0291(12) Uani 1 1 d . . . .
H21 H 0.4484 0.5572 0.2333 0.035 Uiso 1 1 calc R . . .
C22 C 0.2991(6) 0.3082(5) 0.4541(3) 0.0343(13) Uani 1 1 d . . . .
H22 H 0.2117 0.3272 0.4705 0.041 Uiso 1 1 calc R . . .
C23 C 0.2557(6) 0.9594(5) 0.3782(3) 0.0326(12) Uani 1 1 d . . . .
H23 H 0.1695 0.9822 0.3964 0.039 Uiso 1 1 calc R . . .
N24 N 0.5683(5) 0.5190(5) 0.0702(3) 0.0441(13) Uani 1 1 d . . . .
H24 H 0.5553 0.4671 0.0474 0.053 Uiso 1 1 calc R . . .
C26 C 0.6379(6) 0.5411(5) 0.3453(3) 0.0339(13) Uani 1 1 d . . . .
H26 H 0.7251 0.5281 0.3509 0.041 Uiso 1 1 calc R . . .
C27 C 0.1832(6) 0.8798(6) 0.2149(3) 0.0365(13) Uani 1 1 d . . . .
C28 C 0.0130(6) 0.8482(5) 0.4133(3) 0.0354(13) Uani 1 1 d . . . .
H28 H 0.0807 0.7953 0.4342 0.042 Uiso 1 1 calc R . . .
C29 C 0.6025(5) 0.5369(5) 0.2830(3) 0.0300(12) Uani 1 1 d . . . .
C30 C -0.1046(6) 0.4057(6) 0.4490(3) 0.0356(13) Uani 1 1 d . . . .
H30 H -0.1567 0.4497 0.4825 0.043 Uiso 1 1 calc R . . .
N31 N 0.6257(5) 0.4774(5) 0.1270(3) 0.0436(13) Uani 1 1 d . . . .
C32 C 0.5474(6) 0.5638(5) 0.3989(3) 0.0317(12) Uani 1 1 d . . . .
H32 H 0.5715 0.5637 0.4419 0.038 Uiso 1 1 calc R . . .
C33 C 0.4186(6) 0.8465(5) 0.3070(3) 0.0340(13) Uani 1 1 d . . . .
H33 H 0.4452 0.7910 0.2756 0.041 Uiso 1 1 calc R . . .
O34 O 0.4694(5) 0.6587(5) -0.0046(2) 0.0610(15) Uani 1 1 d . . . .
C35 C 0.5163(7) 0.2269(6) 0.4732(4) 0.0481(17) Uani 1 1 d . . . .
H35 H 0.5782 0.1912 0.5028 0.058 Uiso 1 1 calc R . . .
C36 C 0.3451(7) 1.0071(6) 0.3974(3) 0.0404(15) Uani 1 1 d . . . .
H36 H 0.3197 1.0630 0.4286 0.048 Uiso 1 1 calc R . . .
C37 C 0.4658(6) 0.3077(5) 0.3646(4) 0.0393(14) Uani 1 1 d . . . .
H37 H 0.4931 0.3258 0.3191 0.047 Uiso 1 1 calc R . . .
C38 C 0.6529(6) 0.5499(6) 0.1601(3) 0.0360(14) Uani 1 1 d . . . .
C39 C 0.4708(6) 0.9740(5) 0.3717(3) 0.0376(14) Uani 1 1 d . . . .
H39 H 0.5318 1.0065 0.3853 0.045 Uiso 1 1 calc R . . .
C41 C 0.7020(6) 0.5048(6) 0.2255(3) 0.0382(14) Uani 1 1 d . . . .
H41A H 0.7751 0.5362 0.2291 0.046 Uiso 1 1 calc R . . .
H41B H 0.7326 0.4193 0.2279 0.046 Uiso 1 1 calc R . . .
C42 C -0.0711(6) 0.9568(5) 0.3150(3) 0.0343(13) Uani 1 1 d . . . .
H42 H -0.0624 0.9800 0.2686 0.041 Uiso 1 1 calc R . . .
C43 C 0.3887(7) 0.2522(6) 0.4968(4) 0.0443(16) Uani 1 1 d . . . .
H43 H 0.3629 0.2311 0.5422 0.053 Uiso 1 1 calc R . . .
C45 C 0.0290(5) 0.8824(5) 0.3455(3) 0.0299(12) Uani 1 1 d . . . .
C46 C 0.0484(6) 0.2790(6) 0.3520(3) 0.0386(14) Uani 1 1 d . . . .
H46 H 0.1004 0.2352 0.3184 0.046 Uiso 1 1 calc R . . .
C47 C 0.5066(6) 0.8941(6) 0.3266(3) 0.0397(15) Uani 1 1 d . . . .
H47 H 0.5929 0.8713 0.3087 0.048 Uiso 1 1 calc R . . .
C48 C 0.2636(7) 0.4155(6) 0.1934(3) 0.0464(16) Uani 1 1 d . . . .
H48 H 0.2259 0.4965 0.1916 0.056 Uiso 1 1 calc R . . .
C49 C -0.1985(6) 0.9648(6) 0.4201(4) 0.0437(15) Uani 1 1 d . . . .
H49 H -0.2767 0.9942 0.4458 0.052 Uiso 1 1 calc R . . .
C50 C -0.0579(6) 0.2450(6) 0.3852(4) 0.0456(16) Uani 1 1 d . . . .
H50 H -0.0781 0.1781 0.3745 0.055 Uiso 1 1 calc R . . .
C51 C -0.1855(6) 0.9969(6) 0.3541(4) 0.0437(15) Uani 1 1 d . . . .
H51 H -0.2553 1.0477 0.3339 0.052 Uiso 1 1 calc R . . .
C52 C -0.1338(6) 0.3094(6) 0.4339(3) 0.0409(15) Uani 1 1 d . . . .
H52 H -0.2060 0.2866 0.4568 0.049 Uiso 1 1 calc R . . .
C53 C 0.6256(6) 0.6735(7) 0.1377(3) 0.0449(16) Uani 1 1 d . . . .
C55 C 0.3311(7) 0.2312(6) 0.2554(4) 0.0449(16) Uani 1 1 d . . . .
H55 H 0.3411 0.1848 0.2969 0.054 Uiso 1 1 calc R . . .
C56 C 0.5532(6) 0.2528(6) 0.4080(4) 0.0478(18) Uani 1 1 d . . . .
H56 H 0.6409 0.2328 0.3922 0.057 Uiso 1 1 calc R . . .
C57 C 0.5630(7) 0.7142(7) 0.0805(3) 0.0516(18) Uani 1 1 d . . . .
C58 C 0.1715(8) 0.9973(7) 0.1989(4) 0.0522(18) Uani 1 1 d . . . .
H58 H 0.1578 1.0463 0.2333 0.063 Uiso 1 1 calc R . . .
C59 C -0.1006(6) 0.8907(6) 0.4504(4) 0.0437(15) Uani 1 1 d . . . .
H59 H -0.1107 0.8684 0.4970 0.052 Uiso 1 1 calc R . . .
C60 C 0.3067(9) 0.3646(8) 0.1358(4) 0.064(2) Uani 1 1 d . . . .
H60 H 0.2980 0.4102 0.0941 0.077 Uiso 1 1 calc R . . .
C61 C 0.3725(9) 0.1811(7) 0.1970(4) 0.064(2) Uani 1 1 d . . . .
H61 H 0.4078 0.0998 0.1983 0.077 Uiso 1 1 calc R . . .
C62 C 0.5298(7) 0.6297(7) 0.0457(3) 0.0500(18) Uani 1 1 d . . . .
C66 C 0.3632(10) 0.2467(8) 0.1379(4) 0.074(3) Uani 1 1 d . . . .
H66 H 0.3953 0.2122 0.0978 0.088 Uiso 1 1 calc R . . .
C70 C 0.2044(9) 0.8114(8) 0.1637(4) 0.059(2) Uani 1 1 d . . . .
H70 H 0.2129 0.7304 0.1733 0.071 Uiso 1 1 calc R . . .
C72 C 0.1795(9) 1.0436(8) 0.1339(4) 0.067(2) Uani 1 1 d . . . .
H72 H 0.1714 1.1245 0.1240 0.080 Uiso 1 1 calc R . . .
C78 C 0.5680(11) 0.9082(8) 0.0910(4) 0.079(3) Uani 1 1 d . . . .
H78 H 0.5485 0.9886 0.0759 0.095 Uiso 1 1 calc R . . .
C87 C 0.2133(11) 0.8605(10) 0.0975(4) 0.082(3) Uani 1 1 d . . . .
H87 H 0.2295 0.8131 0.0621 0.099 Uiso 1 1 calc R . . .
C91 C 0.5340(10) 0.8325(8) 0.0579(4) 0.069(3) Uani 1 1 d . . . .
H91 H 0.4906 0.8599 0.0194 0.083 Uiso 1 1 calc R . . .
Cl6 Cl 0.9609(3) 0.5171(3) 0.09072(16) 0.1025(10) Uani 1 1 d . . . .
Cl7 Cl 1.1620(3) 0.6203(3) 0.03157(16) 0.0957(9) Uani 1 1 d . . . .
Cl40 Cl 0.9027(4) 0.7465(5) 0.0242(2) 0.174(2) Uani 1 1 d . . . .
C88 C 1.0085(11) 0.6439(9) 0.0727(5) 0.084(3) Uani 1 1 d . . . .
H88 H 1.0081 0.6758 0.1155 0.100 Uiso 1 1 calc R . . .
Cl12 Cl 0.6764(4) 0.1752(4) 0.2037(2) 0.1349(14) Uani 1 1 d . . . .
Cl17 Cl 0.8257(7) 0.0861(4) 0.0906(2) 0.180(2) Uani 1 1 d . . . .
Cl19 Cl 0.9052(4) 0.2390(4) 0.1653(3) 0.162(2) Uani 1 1 d . . . .
C86 C 0.7760(12) 0.2039(9) 0.1420(11) 0.159(8) Uani 1 1 d . . . .
H86 H 0.7298 0.2731 0.1142 0.191 Uiso 1 1 calc R . . .
F2 F 0.3337(3) 0.6113(3) 0.44278(16) 0.0399(8) Uani 1 1 d . . . .
C4 C 0.3798(5) 0.5854(5) 0.3286(3) 0.0262(11) Uani 1 1 d . . . .
C1 C 0.6601(7) 0.7523(7) 0.1704(4) 0.0498(17) Uani 1 1 d . . . .
H1 H 0.7037 0.7263 0.2089 0.060 Uiso 1 1 calc R . . .
C5 C 0.6314(10) 0.8671(8) 0.1472(4) 0.070(2) Uani 1 1 d . . . .
H5 H 0.6554 0.9203 0.1701 0.084 Uiso 1 1 calc R . . .
C6 C 0.1984(10) 0.9780(10) 0.0844(4) 0.080(3) Uani 1 1 d . . . .
H6 H 0.2016 1.0125 0.0397 0.096 Uiso 1 1 calc R . . .
I1_a I -0.0536(6) 0.6593(5) 0.2995(6) 0.0321(18) Uiso 0.085(4) 1 d . P A 1

loop_
_atom_site_aniso_label
_atom_site_aniso_U_11
_atom_site_aniso_U_22
_atom_site_aniso_U_33
_atom_site_aniso_U_23
_atom_site_aniso_U_13
_atom_site_aniso_U_12
Pd1 0.0223(2) 0.0251(2) 0.0325(2) -0.00473(16) -0.00475(16) -0.01003(16)
I2_b 0.0314(3) 0.0386(3) 0.0502(6) -0.0038(2) -0.0148(3) -0.01454(19)
P1 0.0265(7) 0.0254(7) 0.0306(7) -0.0037(6) -0.0036(6) -0.0097(6)
P2 0.0246(7) 0.0259(7) 0.0309(7) -0.0061(6) -0.0003(6) -0.0105(5)
C8 0.029(3) 0.021(3) 0.029(3) -0.003(2) 0.000(2) -0.010(2)
C13 0.027(3) 0.032(3) 0.029(3) -0.002(2) -0.005(2) -0.013(2)
C14 0.030(3) 0.022(3) 0.029(3) -0.002(2) -0.004(2) -0.011(2)
C15 0.035(3) 0.033(3) 0.039(3) -0.009(3) 0.004(3) -0.014(3)
C18 0.029(3) 0.040(3) 0.033(3) -0.009(2) -0.005(2) -0.015(2)
C20 0.032(3) 0.025(3) 0.041(3) -0.008(2) -0.005(2) -0.012(2)
C21 0.029(3) 0.035(3) 0.028(3) -0.006(2) -0.008(2) -0.012(2)
C22 0.038(3) 0.033(3) 0.037(3) -0.007(2) -0.005(3) -0.016(3)
C23 0.030(3) 0.033(3) 0.037(3) -0.002(2) -0.003(2) -0.012(2)
N24 0.043(3) 0.058(4) 0.030(3) -0.006(3) -0.007(2) -0.009(3)
C26 0.029(3) 0.042(3) 0.036(3) -0.005(3) -0.009(2) -0.013(3)
C27 0.037(3) 0.045(4) 0.031(3) 0.002(3) -0.010(3) -0.016(3)
C28 0.028(3) 0.038(3) 0.041(3) -0.002(3) -0.003(2) -0.010(2)
C29 0.029(3) 0.034(3) 0.028(3) -0.004(2) -0.001(2) -0.010(2)
C30 0.029(3) 0.047(4) 0.032(3) -0.004(3) -0.003(2) -0.012(3)
N31 0.034(3) 0.062(4) 0.032(3) -0.007(3) 0.000(2) -0.009(3)
C32 0.035(3) 0.041(3) 0.025(3) -0.008(2) -0.007(2) -0.015(3)
C33 0.035(3) 0.033(3) 0.039(3) -0.010(3) 0.002(3) -0.018(3)
O34 0.069(4) 0.074(4) 0.031(2) -0.004(2) -0.008(2) -0.001(3)
C35 0.050(4) 0.034(4) 0.065(5) -0.006(3) -0.030(4) -0.006(3)
C36 0.055(4) 0.036(3) 0.039(3) -0.015(3) -0.007(3) -0.020(3)
C37 0.034(3) 0.029(3) 0.057(4) -0.006(3) -0.001(3) -0.013(3)
C38 0.027(3) 0.052(4) 0.027(3) -0.008(3) 0.005(2) -0.008(3)
C39 0.038(3) 0.040(4) 0.043(3) -0.004(3) -0.008(3) -0.023(3)
C41 0.028(3) 0.052(4) 0.036(3) -0.014(3) -0.003(2) -0.007(3)
C42 0.033(3) 0.030(3) 0.042(3) -0.003(3) -0.009(3) -0.009(2)
C43 0.054(4) 0.042(4) 0.044(4) 0.000(3) -0.025(3) -0.019(3)
C45 0.029(3) 0.026(3) 0.037(3) -0.007(2) -0.002(2) -0.012(2)
C46 0.036(3) 0.041(4) 0.046(4) -0.014(3) 0.003(3) -0.021(3)
C47 0.030(3) 0.037(3) 0.056(4) -0.007(3) 0.000(3) -0.017(3)
C48 0.060(4) 0.041(4) 0.039(4) -0.009(3) 0.005(3) -0.016(3)
C49 0.032(3) 0.046(4) 0.053(4) -0.009(3) 0.003(3) -0.012(3)
C50 0.040(4) 0.048(4) 0.060(4) -0.011(3) -0.001(3) -0.029(3)
C51 0.033(3) 0.037(4) 0.060(4) -0.006(3) -0.008(3) -0.006(3)
C52 0.032(3) 0.059(4) 0.038(3) -0.003(3) -0.003(3) -0.024(3)
C53 0.038(4) 0.059(4) 0.034(3) -0.008(3) 0.009(3) -0.010(3)
C55 0.056(4) 0.034(3) 0.046(4) -0.011(3) 0.008(3) -0.016(3)
C56 0.031(3) 0.028(3) 0.086(6) -0.010(3) -0.018(3) -0.003(3)
C57 0.055(5) 0.061(5) 0.030(3) -0.003(3) 0.006(3) -0.007(4)
C58 0.071(5) 0.047(4) 0.045(4) 0.007(3) -0.013(4) -0.027(4)
C59 0.035(3) 0.052(4) 0.045(4) -0.002(3) 0.001(3) -0.017(3)
C60 0.095(7) 0.067(6) 0.029(4) -0.004(3) 0.003(4) -0.024(5)
C61 0.091(7) 0.048(5) 0.053(5) -0.024(4) 0.019(4) -0.023(4)
C62 0.047(4) 0.069(5) 0.028(3) -0.006(3) 0.005(3) -0.008(4)
C66 0.113(8) 0.063(6) 0.046(4) -0.028(4) 0.023(5) -0.029(5)
C70 0.083(6) 0.066(5) 0.039(4) -0.001(4) -0.011(4) -0.036(4)
C72 0.086(6) 0.067(6) 0.054(5) 0.019(4) -0.018(4) -0.038(5)
C78 0.130(9) 0.054(5) 0.044(5) -0.003(4) -0.002(5) -0.011(5)
C87 0.114(8) 0.117(9) 0.035(4) -0.011(5) -0.011(5) -0.060(7)
C91 0.095(7) 0.059(5) 0.039(4) -0.001(4) 0.005(4) -0.002(5)
Cl6 0.096(2) 0.125(3) 0.099(2) -0.0318(18) 0.0216(17) -0.0567(19)
Cl7 0.0795(18) 0.106(2) 0.104(2) 0.0109(17) -0.0046(15) -0.0417(16)
Cl40 0.121(3) 0.200(5) 0.123(3) 0.050(3) 0.018(2) 0.048(3)
C88 0.091(8) 0.085(7) 0.074(6) -0.018(5) 0.003(6) -0.023(6)
Cl12 0.145(3) 0.121(3) 0.119(3) -0.002(2) 0.037(2) -0.030(2)
Cl17 0.325(8) 0.109(3) 0.102(3) -0.031(2) 0.032(4) -0.066(4)
Cl19 0.088(2) 0.114(3) 0.286(6) -0.085(4) 0.002(3) -0.006(2)
C86 0.082(8) 0.044(6) 0.34(2) -0.057(10) 0.067(11) -0.030(6)
F2 0.0369(19) 0.060(2) 0.0255(17) -0.0118(16) 0.0042(14) -0.0171(17)
C4 0.026(3) 0.025(3) 0.031(3) -0.004(2) -0.004(2) -0.011(2)
C1 0.055(4) 0.053(5) 0.039(4) -0.008(3) 0.003(3) -0.013(3)
C5 0.096(7) 0.062(6) 0.051(5) -0.015(4) 0.008(5) -0.022(5)
C6 0.102(8) 0.099(8) 0.046(5) 0.025(5) -0.020(5) -0.048(6)

loop_
_atom_type_symbol
_atom_type_description
_atom_type_scat_dispersion_real
_atom_type_scat_dispersion_imag
_atom_type_scat_source
C C 0.0033 0.0016 'International Tables Vol C Tables 4.2.6.8 and 6.1.1.4'
H H 0.0000 0.0000 'International Tables Vol C Tables 4.2.6.8 and 6.1.1.4'
O O 0.0106 0.0060 'International Tables Vol C Tables 4.2.6.8 and 6.1.1.4'
Pd Pd -0.9988 1.0072 'International Tables Vol C Tables 4.2.6.8 and 6.1.1.4'
I I -0.4742 1.8119 'International Tables Vol C Tables 4.2.6.8 and 6.1.1.4'
P P 0.1023 0.0942 'International Tables Vol C Tables 4.2.6.8 and 6.1.1.4'
N N 0.0061 0.0033 'International Tables Vol C Tables 4.2.6.8 and 6.1.1.4'
Cl Cl 0.1484 0.1585 'International Tables Vol C Tables 4.2.6.8 and 6.1.1.4'
F F 0.0171 0.0103 'International Tables Vol C Tables 4.2.6.8 and 6.1.1.4'

loop_
_exptl_crystal_face_index_h
_exptl_crystal_face_index_k
_exptl_crystal_face_index_l
_exptl_crystal_face_perp_dist
_exptl_oxdiff_crystal_face_indexfrac_h
_exptl_oxdiff_crystal_face_indexfrac_k
_exptl_oxdiff_crystal_face_indexfrac_l
_exptl_oxdiff_crystal_face_x
_exptl_oxdiff_crystal_face_y
_exptl_oxdiff_crystal_face_z
0 1 0 0.1474 -0.0001 0.9994 -0.0004 0.0529 -0.0181 0.0255
1 0 1 0.1295 0.9991 -0.0002 0.9992 -0.0421 0.0233 0.0542
-1 0 -1 0.1431 -0.9991 0.0002 -0.9992 0.0421 -0.0233 -0.0542
0 0 1 0.0624 -0.0001 0.0002 0.9989 0.0042 0.0343 0.0067
0 0 -1 0.1082 0.0001 -0.0002 -0.9989 -0.0042 -0.0343 -0.0067
0 -1 0 0.1474 0.0001 -0.9994 0.0004 -0.0529 0.0181 -0.0255

loop_
_geom_angle_atom_site_label_1
_geom_angle_atom_site_label_2
_geom_angle_atom_site_label_3
_geom_angle
P1 Pd1 I2_b 90.04(4)
P1 Pd1 I1_a 89.74(12)
P2 Pd1 I2_b 92.77(4)
P2 Pd1 P1 176.38(5)
P2 Pd1 I1_a 92.43(12)
C4 Pd1 I2_b 169.94(16)
C4 Pd1 P1 90.63(15)
C4 Pd1 P2 87.01(15)
C4 Pd1 I1_a 176.3(3)
C14 P1 Pd1 122.05(18)
C27 P1 Pd1 113.7(2)
C27 P1 C14 101.0(3)
C45 P1 Pd1 106.99(18)
C45 P1 C14 103.3(3)
C45 P1 C27 108.9(3)
C13 P2 Pd1 114.6(2)
C13 P2 C20 101.5(3)
C15 P2 Pd1 112.1(2)
C15 P2 C13 107.0(3)
C15 P2 C20 103.5(3)
C20 P2 Pd1 116.89(18)
F2 C8 C32 117.1(5)
F2 C8 C4 119.6(5)
C4 C8 C32 123.2(5)
C18 C13 P2 117.9(4)
C46 C13 P2 122.7(5)
C46 C13 C18 119.4(5)
C23 C14 P1 122.6(4)
C33 C14 P1 118.9(4)
C33 C14 C23 118.4(5)
C48 C15 P2 119.7(5)
C48 C15 C55 118.8(6)
C55 C15 P2 121.5(5)
C30 C18 C13 120.3(5)
C22 C20 P2 121.7(5)
C22 C20 C37 118.5(6)
C37 C20 P2 119.7(5)
C4 C21 C29 122.1(5)
C43 C22 C20 120.5(6)
C36 C23 C14 119.8(6)
C62 N24 N31 127.1(6)
C32 C26 C29 120.4(5)
C58 C27 P1 121.4(5)
C70 C27 P1 120.5(5)
C70 C27 C58 118.0(6)
C59 C28 C45 120.3(6)
C21 C29 C41 121.1(5)
C26 C29 C21 118.6(5)
C26 C29 C41 120.3(5)
C52 C30 C18 120.4(6)
C38 N31 N24 118.6(6)
C26 C32 C8 118.8(5)
C47 C33 C14 121.3(6)
C56 C35 C43 120.4(6)
C39 C36 C23 120.6(6)
C56 C37 C20 120.0(7)
N31 C38 C41 117.6(6)
N31 C38 C53 121.5(6)
C53 C38 C41 120.7(6)
C47 C39 C36 119.4(5)
C38 C41 C29 112.2(5)
C45 C42 C51 118.5(6)
C22 C43 C35 119.7(7)
C28 C45 P1 116.6(5)
C42 C45 P1 123.6(5)
C42 C45 C28 119.6(6)
C13 C46 C50 120.3(6)
C39 C47 C33 120.5(6)
C60 C48 C15 120.1(7)
C51 C49 C59 120.8(6)
C52 C50 C46 119.6(6)
C49 C51 C42 121.1(6)
C30 C52 C50 120.0(6)
C57 C53 C38 118.7(7)
C1 C53 C38 122.5(6)
C1 C53 C57 118.8(7)
C61 C55 C15 120.4(7)
C35 C56 C37 120.9(7)
C53 C57 C62 118.0(7)
C91 C57 C53 120.2(8)
C91 C57 C62 121.7(7)
C72 C58 C27 120.7(8)
C49 C59 C28 119.7(6)
C48 C60 C66 120.4(7)
C66 C61 C55 120.4(8)
N24 C62 C57 115.9(6)
O34 C62 N24 121.6(7)
O34 C62 C57 122.5(7)
C61 C66 C60 119.9(7)
C27 C70 C87 120.4(8)
C6 C72 C58 121.5(9)
C91 C78 C5 119.4(9)
C6 C87 C70 119.1(9)
C78 C91 C57 120.0(9)
Cl6 C88 Cl7 111.4(6)
Cl6 C88 Cl40 110.5(7)
Cl7 C88 Cl40 109.9(6)
Cl12 C86 Cl17 110.2(6)
Cl12 C86 Cl19 114.0(13)
Cl19 C86 Cl17 111.1(7)
C8 C4 Pd1 124.4(4)
C8 C4 C21 116.8(5)
C21 C4 Pd1 118.8(4)
C5 C1 C53 119.9(8)
C1 C5 C78 121.7(9)
C72 C6 C87 120.3(8)

loop_
_geom_bond_atom_site_label_1
_geom_bond_atom_site_label_2
_geom_bond_distance
Pd1 I2_b 2.6802(6)
Pd1 P1 2.3228(15)
Pd1 P2 2.3165(14)
Pd1 C4 2.005(5)
Pd1 I1_a 2.715(6)
P1 C14 1.835(5)
P1 C27 1.815(6)
P1 C45 1.814(6)
P2 C13 1.822(5)
P2 C15 1.821(6)
P2 C20 1.829(6)
C8 C32 1.389(8)
C8 F2 1.357(6)
C8 C4 1.372(8)
C13 C18 1.388(8)
C13 C46 1.372(8)
C14 C23 1.399(8)
C14 C33 1.376(8)
C15 C48 1.381(9)
C15 C55 1.389(9)
C18 C30 1.384(8)
C20 C22 1.389(8)
C20 C37 1.404(8)
C21 C29 1.401(8)
C21 C4 1.388(8)
C22 C43 1.382(9)
C23 C36 1.386(8)
N24 N31 1.366(7)
N24 C62 1.334(10)
C26 C29 1.392(8)
C26 C32 1.377(8)
C27 C58 1.382(10)
C27 C70 1.375(10)
C28 C45 1.389(8)
C28 C59 1.378(9)
C29 C41 1.506(8)
C30 C52 1.366(9)
N31 C38 1.290(8)
C33 C47 1.376(8)
O34 C62 1.259(9)
C35 C43 1.386(10)
C35 C56 1.353(11)
C36 C39 1.381(9)
C37 C56 1.374(10)
C38 C41 1.487(9)
C38 C53 1.459(10)
C39 C47 1.366(9)
C42 C45 1.384(8)
C42 C51 1.399(9)
C46 C50 1.398(8)
C48 C60 1.366(10)
C49 C51 1.347(10)
C49 C59 1.364(10)
C50 C52 1.386(10)
C53 C57 1.401(10)
C53 C1 1.388(10)
C55 C61 1.375(10)
C57 C62 1.462(11)
C57 C91 1.400(11)
C58 C72 1.366(10)
C60 C66 1.386(12)
C61 C66 1.349(12)
C70 C87 1.400(11)
C72 C6 1.327(13)
C78 C91 1.360(13)
C78 C5 1.389(13)
C87 C6 1.372(14)
Cl6 C88 1.720(11)
Cl7 C88 1.746(11)
Cl40 C88 1.755(12)
Cl12 C86 1.614(15)
Cl17 C86 1.801(14)
Cl19 C86 1.728(16)
C1 C5 1.366(12)

loop_
_geom_torsion_atom_site_label_1
_geom_torsion_atom_site_label_2
_geom_torsion_atom_site_label_3
_geom_torsion_atom_site_label_4
_geom_torsion
Pd1 P1 C14 C23 -121.8(4)
Pd1 P1 C14 C33 60.9(5)
Pd1 P1 C27 C58 178.9(5)
Pd1 P1 C27 C70 -4.5(7)
Pd1 P1 C45 C28 60.4(5)
Pd1 P1 C45 C42 -114.4(5)
Pd1 P2 C13 C18 -38.1(5)
Pd1 P2 C13 C46 145.2(5)
Pd1 P2 C15 C48 -17.4(6)
Pd1 P2 C15 C55 160.3(5)
Pd1 P2 C20 C22 96.0(5)
Pd1 P2 C20 C37 -80.1(5)
P1 C14 C23 C36 -177.0(5)
P1 C14 C33 C47 177.3(5)
P1 C27 C58 C72 177.4(7)
P1 C27 C70 C87 -176.9(7)
P2 C13 C18 C30 -175.4(5)
P2 C13 C46 C50 175.6(5)
P2 C15 C48 C60 178.2(6)
P2 C15 C55 C61 -179.1(6)
P2 C20 C22 C43 -176.2(5)
P2 C20 C37 C56 175.7(5)
C13 P2 C15 C48 109.1(6)
C13 P2 C15 C55 -73.2(6)
C13 P2 C20 C22 -29.5(5)
C13 P2 C20 C37 154.4(5)
C13 C18 C30 C52 -0.9(9)
C13 C46 C50 C52 0.3(11)
C14 P1 C27 C58 -48.6(6)
C14 P1 C27 C70 128.0(6)
C14 P1 C45 C28 -69.5(5)
C14 P1 C45 C42 115.6(5)
C14 C23 C36 C39 -0.5(9)
C14 C33 C47 C39 0.1(10)
C15 P2 C13 C18 -163.1(5)
C15 P2 C13 C46 20.2(6)
C15 P2 C20 C22 -140.3(5)
C15 P2 C20 C37 43.6(5)
C15 C48 C60 C66 -0.8(13)
C15 C55 C61 C66 2.5(13)
C18 C13 C46 C50 -1.1(10)
C18 C30 C52 C50 0.1(10)
C20 P2 C13 C18 88.8(5)
C20 P2 C13 C46 -87.8(6)
C20 P2 C15 C48 -144.2(5)
C20 P2 C15 C55 33.5(6)
C20 C22 C43 C35 1.5(9)
C20 C37 C56 C35 -0.5(10)
C21 C29 C41 C38 25.5(8)
C22 C20 C37 C56 -0.5(9)
C23 C14 C33 C47 -0.2(9)
C23 C36 C39 C47 0.4(10)
N24 N31 C38 C41 173.3(5)
N24 N31 C38 C53 -1.1(9)
C26 C29 C41 C38 -156.6(6)
C27 P1 C14 C23 111.1(5)
C27 P1 C14 C33 -66.3(5)
C27 P1 C45 C28 -176.3(4)
C27 P1 C45 C42 8.9(6)
C27 C58 C72 C6 0.1(14)
C27 C70 C87 C6 -1.2(15)
C29 C21 C4 Pd1 179.7(4)
C29 C21 C4 C8 -0.5(8)
C29 C26 C32 C8 -2.4(9)
N31 N24 C62 O34 -174.7(6)
N31 N24 C62 C57 5.7(10)
N31 C38 C41 C29 -103.2(7)
N31 C38 C53 C57 3.1(9)
N31 C38 C53 C1 -176.4(6)
C32 C8 C4 Pd1 179.6(4)
C32 C8 C4 C21 -0.1(8)
C32 C26 C29 C21 1.8(9)
C32 C26 C29 C41 -176.2(6)
C33 C14 C23 C36 0.3(9)
C36 C39 C47 C33 -0.3(10)
C37 C20 C22 C43 0.0(8)
C38 C53 C57 C62 -0.8(10)
C38 C53 C57 C91 179.3(7)
C38 C53 C1 C5 -179.7(7)
C41 C38 C53 C57 -171.1(6)
C41 C38 C53 C1 9.4(9)
C43 C35 C56 C37 2.0(10)
C45 P1 C14 C23 -1.6(5)
C45 P1 C14 C33 -178.9(5)
C45 P1 C27 C58 59.7(6)
C45 P1 C27 C70 -123.7(6)
C45 C28 C59 C49 1.3(10)
C45 C42 C51 C49 0.3(9)
C46 C13 C18 C30 1.4(9)
C46 C50 C52 C30 0.2(11)
C48 C15 C55 C61 -1.3(11)
C48 C60 C66 C61 1.9(16)
C51 C42 C45 P1 175.8(5)
C51 C42 C45 C28 1.1(8)
C51 C49 C59 C28 0.1(10)
C53 C38 C41 C29 71.3(7)
C53 C57 C62 N24 -3.2(10)
C53 C57 C62 O34 177.3(7)
C53 C57 C91 C78 0.8(13)
C53 C1 C5 C78 -0.1(13)
C55 C15 C48 C60 0.5(11)
C55 C61 C66 C60 -2.8(16)
C56 C35 C43 C22 -2.5(10)
C57 C53 C1 C5 0.9(11)
C58 C27 C70 C87 -0.1(12)
C58 C72 C6 C87 -1.5(16)
C59 C28 C45 P1 -177.0(5)
C59 C28 C45 C42 -1.9(9)
C59 C49 C51 C42 -1.0(10)
C62 N24 N31 C38 -3.7(10)
C62 C57 C91 C78 -179.1(8)
C70 C27 C58 C72 0.7(11)
C70 C87 C6 C72 2.0(16)
C91 C57 C62 N24 176.7(7)
C91 C57 C62 O34 -2.9(11)
C91 C78 C5 C1 -0.4(15)
F2 C8 C32 C26 -178.6(5)
F2 C8 C4 Pd1 -0.1(7)
F2 C8 C4 C21 -179.9(5)
C4 C8 C32 C26 1.6(9)
C4 C21 C29 C26 -0.3(9)
C4 C21 C29 C41 177.7(5)
C1 C53 C57 C62 178.6(6)
C1 C53 C57 C91 -1.2(11)
C5 C78 C91 C57 0.0(15)
